data_4347615
loop_
_publ_author_name
'Carter, Korey P.'
'Thomas, Kara E.'
'Pope, Simon J. A.'
'Holmberg, Rebecca J.'
'Butcher, Ray J.'
'Murugesu, Muralee'
'Cahill, Christopher L.'

_publ_section_title
;
 Supramolecular Assembly of Molecular Rare-Earth-3,5-Dichlorobenzoic
 Acid-2,2':6',2&#x2033;-Terpyridine Materials: Structural Systematics,
 Luminescence Properties, and Magnetic Behavior.
;
_journal_issue 14
_journal_name_full 'Inorganic chemistry'
_journal_page_first 6902
_journal_page_last 6915
_journal_paper_doi 10.1021/acs.inorgchem.6b00408
_journal_volume 55
_journal_year 2016
_chemical_formula_sum 'C72 H40 Cl12 La2 N6 O12'
_chemical_formula_weight 1884.32
_space_group_crystal_system triclinic
_space_group_IT_number 2
_space_group_name_Hall '-P 1'
_space_group_name_H-M_alt 'P -1'
_symmetry_cell_setting triclinic
_symmetry_Int_Tables_number 2
_symmetry_space_group_name_H-M 'P -1'
_atom_sites_solution_hydrogens geom
_audit_creation_method SHELXL-2014
_cell_angle_alpha 67.844(10)
_cell_angle_beta 73.242(11)
_cell_angle_gamma 67.030(10)
_cell_formula_units_Z 1
_cell_length_a 12.3170(10)
_cell_length_b 12.3233(10)
_cell_length_c 14.1422(12)
_cell_measurement_reflns_used 23176
_cell_measurement_temperature 100(2)
_cell_measurement_theta_max 52.052
_cell_measurement_theta_min 5.198
_cell_volume 1805.2(3)
_computing_cell_refinement 'SAINT, Bruker-AXS'
_computing_data_collection 'APEX, Bruker-AXS'
_computing_data_reduction 'SAINT, Bruker-AXS'
_computing_molecular_graphics 'WINGX (Farrugia, 2012)'
_computing_publication_material 'Crystal Maker (Palmer, 2009)'
_computing_structure_refinement 'SHELXL-2014 (Sheldrick, 2014)'
_computing_structure_solution 'SIR92 (Gualardi, 1994)'
_diffrn_ambient_temperature 100(2)
_diffrn_measured_fraction_theta_full 1.000
_diffrn_measured_fraction_theta_max 0.998
_diffrn_measurement_device_type 'Bruker APEX II CCD'
_diffrn_measurement_method 'omega scans'
_diffrn_radiation_probe x-ray
_diffrn_radiation_type MoK\a
_diffrn_radiation_wavelength 0.71073
_diffrn_reflns_av_R_equivalents 0.0492
_diffrn_reflns_av_unetI/netI 0.0584
_diffrn_reflns_Laue_measured_fraction_full 1.000
_diffrn_reflns_Laue_measured_fraction_max 0.998
_diffrn_reflns_limit_h_max 15
_diffrn_reflns_limit_h_min -15
_diffrn_reflns_limit_k_max 15
_diffrn_reflns_limit_k_min -15
_diffrn_reflns_limit_l_max 18
_diffrn_reflns_limit_l_min -18
_diffrn_reflns_number 23175
_diffrn_reflns_point_group_measured_fraction_full 1.000
_diffrn_reflns_point_group_measured_fraction_max 0.998
_diffrn_reflns_theta_full 25.500
_diffrn_reflns_theta_max 27.063
_diffrn_reflns_theta_min 1.576
_diffrn_source 'fine-focus sealed tube'
_exptl_absorpt_coefficient_mu 1.678
_exptl_absorpt_correction_T_max 0.7455
_exptl_absorpt_correction_T_min 0.6736
_exptl_absorpt_correction_type empirical
_exptl_absorpt_process_details 'SADABS, Bruker-AXS (2008)'
_exptl_crystal_colour Colorless
_exptl_crystal_density_diffrn 1.733
_exptl_crystal_description Plate
_exptl_crystal_F_000 928
_exptl_crystal_recrystallization_method Hydrothermal
_exptl_crystal_size_max 0.24
_exptl_crystal_size_mid 0.18
_exptl_crystal_size_min 0.13
_refine_diff_density_max 1.245
_refine_diff_density_min -0.980
_refine_diff_density_rms 0.111
_refine_ls_extinction_method none
_refine_ls_goodness_of_fit_ref 1.015
_refine_ls_hydrogen_treatment constr
_refine_ls_matrix_type full
_refine_ls_number_parameters 469
_refine_ls_number_reflns 7916
_refine_ls_number_restraints 6
_refine_ls_restrained_S_all 1.121
_refine_ls_R_factor_all 0.0468
_refine_ls_R_factor_gt 0.0332
_refine_ls_shift/su_max 0.003
_refine_ls_shift/su_mean 0.000
_refine_ls_structure_factor_coef Fsqd
_refine_ls_weighting_details 'w=1/[\s^2^(Fo^2^)+(0.0217P)^2^+0.3621P] where P=(Fo^2^+2Fc^2^)/3'
_refine_ls_weighting_scheme calc
_refine_ls_wR_factor_gt 0.0589
_refine_ls_wR_factor_ref 0.0632
_reflns_Friedel_coverage 0.000
_reflns_number_gt 6560
_reflns_number_total 7916
_reflns_threshold_expression 'I > 2\s(I)'
_cod_data_source_file ic6b00408_si_002.cif
_cod_data_source_block Complex_1
_cod_database_code 4347615
_shelx_space_group_comment
;
The symmetry employed for this shelxl refinement is uniquely defined
by the following loop, which should always be used as a source of
symmetry information in preference to the above space-group names.
They are only intended as comments.
;
_shelxl_version_number 2013-4

loop_
_space_group_symop_operation_xyz
'x, y, z'
'-x, -y, -z'

loop_
_atom_site_label
_atom_site_type_symbol
_atom_site_fract_x
_atom_site_fract_y
_atom_site_fract_z
_atom_site_U_iso_or_equiv
_atom_site_adp_type
_atom_site_occupancy
_atom_site_site_symmetry_order
_atom_site_calc_flag
_atom_site_refinement_flags_posn
_atom_site_refinement_flags_adp
La1 La 0.09934(2) 0.33401(2) 0.44717(2) 0.00950(5) Uani 1 1 d . .
Cl3 Cl 0.50677(7) 0.52446(7) 0.66067(6) 0.02250(18) Uani 1 1 d . .
Cl5 Cl 0.34410(8) 0.82161(8) 0.00013(6) 0.0265(2) Uani 1 1 d . .
Cl6 Cl -0.10023(8) 1.06928(7) 0.15276(6) 0.02443(19) Uani 1 1 d . .
Cl1 Cl 0.11727(9) 0.26969(8) -0.07841(6) 0.0314(2) Uani 1 1 d . .
Cl4 Cl 0.44030(12) 0.09409(10) 0.90735(9) 0.0616(4) Uani 1 1 d . U
Cl2 Cl -0.32908(10) 0.54183(13) 0.03658(9) 0.0648(4) Uani 1 1 d . .
O6 O -0.01956(17) 0.41145(18) 0.60425(15) 0.0126(4) Uani 1 1 d . .
O4 O 0.23026(18) 0.22898(18) 0.59089(15) 0.0150(5) Uani 1 1 d . .
O3 O 0.23956(18) 0.41500(18) 0.49070(15) 0.0133(4) Uani 1 1 d . .
O2 O -0.07355(18) 0.41832(18) 0.33546(15) 0.0153(5) Uani 1 1 d . .
O1 O 0.08874(19) 0.26633(18) 0.30242(15) 0.0162(5) Uani 1 1 d . .
O5 O 0.15006(18) 0.49581(18) 0.28228(15) 0.0154(5) Uani 1 1 d . .
N2 N 0.1795(2) 0.0813(2) 0.50209(18) 0.0124(5) Uani 1 1 d . .
N1 N -0.0529(2) 0.2087(2) 0.54540(18) 0.0121(5) Uani 1 1 d . .
N3 N 0.3214(2) 0.2172(2) 0.36788(19) 0.0139(5) Uani 1 1 d . .
C36 C 0.0033(3) 0.8231(3) 0.2299(2) 0.0133(6) Uani 1 1 d . .
H36 H -0.0668 0.8238 0.2778 0.016 Uiso 1 1 calc R U
C24 C 0.3315(3) 0.3217(3) 0.6426(2) 0.0115(6) Uani 1 1 d . .
C5 C -0.0216(3) 0.0850(3) 0.5887(2) 0.0127(6) Uani 1 1 d . .
C32 C 0.2016(3) 0.7128(3) 0.1600(2) 0.0160(7) Uani 1 1 d . .
H32 H 0.2638 0.6393 0.1604 0.019 Uiso 1 1 calc R U
C10 C 0.2962(3) 0.0203(3) 0.4782(2) 0.0162(7) Uani 1 1 d . .
C29 C 0.3498(3) 0.2234(3) 0.7311(2) 0.0184(7) Uani 1 1 d . .
H29 H 0.3180 0.1604 0.7463 0.022 Uiso 1 1 calc R U
C25 C 0.3779(2) 0.4170(3) 0.6198(2) 0.0125(6) Uani 1 1 d . .
H25 H 0.3655 0.4838 0.5601 0.015 Uiso 1 1 calc R U
C17 C -0.0430(3) 0.3683(3) 0.1791(2) 0.0149(7) Uani 1 1 d . .
C31 C 0.0962(3) 0.7135(3) 0.2316(2) 0.0118(6) Uani 1 1 d . .
C26 C 0.4428(3) 0.4096(3) 0.6881(2) 0.0140(6) Uani 1 1 d . .
C27 C 0.4639(3) 0.3113(3) 0.7771(2) 0.0186(7) Uani 1 1 d . .
H27 H 0.5087 0.3074 0.8218 0.022 Uiso 1 1 calc R U
C33 C 0.2117(3) 0.8228(3) 0.0887(2) 0.0173(7) Uani 1 1 d . .
C34 C 0.1206(3) 0.9332(3) 0.0853(2) 0.0197(7) Uani 1 1 d . .
H34 H 0.1290 1.0067 0.0369 0.024 Uiso 1 1 calc R U
C6 C 0.1074(3) 0.0154(3) 0.5668(2) 0.0129(6) Uani 1 1 d . .
C1 C -0.1680(3) 0.2762(3) 0.5633(2) 0.0162(7) Uani 1 1 d . .
H1 H -0.1897 0.3614 0.5332 0.019 Uiso 1 1 calc R U
C15 C 0.3856(3) 0.2850(3) 0.2934(2) 0.0176(7) Uani 1 1 d . .
H15 H 0.3505 0.3703 0.2715 0.021 Uiso 1 1 calc R U
C11 C 0.3716(3) 0.0937(3) 0.3997(2) 0.0156(7) Uani 1 1 d . .
C22 C -0.1579(3) 0.4393(3) 0.1585(2) 0.0221(8) Uani 1 1 d . .
H22 H -0.2150 0.4755 0.2065 0.027 Uiso 1 1 calc R U
C4 C -0.1060(3) 0.0269(3) 0.6516(2) 0.0167(7) Uani 1 1 d . .
H4 H -0.0830 -0.0585 0.6806 0.020 Uiso 1 1 calc R U
C8 C 0.2702(3) -0.1730(3) 0.5896(3) 0.0233(8) Uani 1 1 d . .
H8 H 0.3009 -0.2579 0.6196 0.028 Uiso 1 1 calc R U
C28 C 0.4160(3) 0.2191(3) 0.7971(3) 0.0249(8) Uani 1 1 d . .
C18 C 0.0415(3) 0.3142(3) 0.1069(2) 0.0184(7) Uani 1 1 d . .
H18 H 0.1179 0.2652 0.1211 0.022 Uiso 1 1 calc R U
C7 C 0.1505(3) -0.1124(3) 0.6118(2) 0.0183(7) Uani 1 1 d . .
H7 H 0.0988 -0.1556 0.6561 0.022 Uiso 1 1 calc R U
C21 C -0.1856(3) 0.4551(3) 0.0651(3) 0.0275(8) Uani 1 1 d . .
C2 C -0.2556(3) 0.2241(3) 0.6248(3) 0.0225(8) Uani 1 1 d . .
H2 H -0.3348 0.2734 0.6354 0.027 Uiso 1 1 calc R U
C3 C -0.2237(3) 0.0979(3) 0.6702(2) 0.0222(8) Uani 1 1 d . .
H3 H -0.2810 0.0611 0.7129 0.027 Uiso 1 1 calc R U
C9 C 0.3446(3) -0.1070(3) 0.5225(2) 0.0210(7) Uani 1 1 d . .
H9 H 0.4260 -0.1466 0.5069 0.025 Uiso 1 1 calc R U
C19 C 0.0109(3) 0.3339(3) 0.0138(2) 0.0195(7) Uani 1 1 d . .
C14 C 0.5015(3) 0.2345(3) 0.2475(3) 0.0221(7) Uani 1 1 d . .
H14 H 0.5429 0.2844 0.1957 0.026 Uiso 1 1 calc R U
C35 C 0.0161(3) 0.9315(3) 0.1561(2) 0.0168(7) Uani 1 1 d . .
C20 C -0.1023(3) 0.4046(3) -0.0090(2) 0.0241(8) Uani 1 1 d . .
H20 H -0.1219 0.4177 -0.0721 0.029 Uiso 1 1 calc R U
C13 C 0.5533(3) 0.1083(3) 0.2809(3) 0.0277(8) Uani 1 1 d . .
H13 H 0.6309 0.0711 0.2521 0.033 Uiso 1 1 calc R U
C16 C -0.0078(3) 0.3507(3) 0.2795(2) 0.0133(6) Uani 1 1 d . .
C12 C 0.4887(3) 0.0376(3) 0.3576(3) 0.0236(8) Uani 1 1 d . .
H12 H 0.5231 -0.0477 0.3814 0.028 Uiso 1 1 calc R U
C23 C 0.2616(3) 0.3236(3) 0.5692(2) 0.0112(6) Uani 1 1 d . .
C30 C 0.0875(3) 0.5921(3) 0.3079(2) 0.0124(6) Uani 1 1 d . .

loop_
_atom_site_aniso_label
_atom_site_aniso_U_11
_atom_site_aniso_U_22
_atom_site_aniso_U_33
_atom_site_aniso_U_23
_atom_site_aniso_U_13
_atom_site_aniso_U_12
La1 0.01196(9) 0.00869(9) 0.00913(9) -0.00289(6) -0.00111(6) -0.00482(7)
Cl3 0.0258(4) 0.0191(4) 0.0294(5) -0.0044(4) -0.0119(4) -0.0117(4)
Cl5 0.0250(5) 0.0330(5) 0.0178(4) 0.0008(4) 0.0022(3) -0.0175(4)
Cl6 0.0359(5) 0.0136(4) 0.0185(4) -0.0025(3) -0.0081(4) -0.0021(4)
Cl1 0.0464(6) 0.0337(5) 0.0183(4) -0.0153(4) 0.0032(4) -0.0158(4)
Cl4 0.0872(8) 0.0513(7) 0.0557(7) 0.0365(5) -0.0586(6) -0.0488(6)
Cl2 0.0418(7) 0.0991(10) 0.0492(7) -0.0418(7) -0.0320(6) 0.0180(7)
O6 0.0154(11) 0.0133(11) 0.0106(11) -0.0051(9) 0.0007(9) -0.0067(9)
O4 0.0184(12) 0.0129(11) 0.0156(11) -0.0032(9) -0.0038(9) -0.0072(9)
O3 0.0177(11) 0.0121(11) 0.0107(11) -0.0006(9) -0.0041(9) -0.0066(9)
O2 0.0180(12) 0.0167(11) 0.0120(11) -0.0071(9) -0.0010(9) -0.0047(10)
O1 0.0216(12) 0.0122(11) 0.0153(11) -0.0054(9) -0.0064(9) -0.0023(10)
O5 0.0186(12) 0.0127(11) 0.0145(11) -0.0063(9) 0.0001(9) -0.0047(9)
N2 0.0163(14) 0.0099(13) 0.0135(13) -0.0048(11) -0.0039(11) -0.0045(11)
N1 0.0153(13) 0.0117(13) 0.0132(13) -0.0053(11) -0.0030(10) -0.0065(11)
N3 0.0151(14) 0.0153(14) 0.0148(13) -0.0073(11) -0.0016(11) -0.0064(11)
C36 0.0186(17) 0.0144(16) 0.0104(15) -0.0044(13) -0.0037(13) -0.0073(13)
C24 0.0089(15) 0.0137(15) 0.0136(15) -0.0071(13) -0.0018(12) -0.0025(12)
C5 0.0214(17) 0.0129(15) 0.0092(15) -0.0035(12) -0.0055(12) -0.0085(13)
C32 0.0186(17) 0.0171(16) 0.0117(16) -0.0031(13) -0.0009(13) -0.0073(14)
C10 0.0186(17) 0.0154(16) 0.0179(17) -0.0067(13) -0.0073(13) -0.0042(14)
C29 0.0215(18) 0.0150(17) 0.0189(17) 0.0008(14) -0.0087(14) -0.0078(14)
C25 0.0106(15) 0.0118(15) 0.0117(15) -0.0016(12) -0.0022(12) -0.0017(12)
C17 0.0242(18) 0.0113(15) 0.0111(15) 0.0015(12) -0.0046(13) -0.0112(14)
C31 0.0182(16) 0.0125(15) 0.0099(15) -0.0054(12) -0.0034(12) -0.0074(13)
C26 0.0097(15) 0.0123(15) 0.0191(16) -0.0055(13) -0.0025(13) -0.0019(13)
C27 0.0153(17) 0.0235(18) 0.0188(17) -0.0033(14) -0.0102(13) -0.0057(14)
C33 0.0235(18) 0.0222(18) 0.0096(15) -0.0032(13) -0.0021(13) -0.0126(15)
C34 0.032(2) 0.0147(17) 0.0150(17) 0.0005(13) -0.0070(14) -0.0129(15)
C6 0.0187(17) 0.0133(15) 0.0117(15) -0.0058(13) -0.0040(13) -0.0070(13)
C1 0.0178(17) 0.0127(16) 0.0199(17) -0.0091(14) -0.0038(13) -0.0021(13)
C15 0.0152(16) 0.0170(17) 0.0214(17) -0.0069(14) -0.0003(13) -0.0069(14)
C11 0.0136(16) 0.0160(16) 0.0187(17) -0.0081(14) -0.0030(13) -0.0032(13)
C22 0.0193(18) 0.031(2) 0.0184(18) -0.0124(15) -0.0021(14) -0.0062(16)
C4 0.0224(18) 0.0160(16) 0.0146(16) -0.0035(13) -0.0035(13) -0.0099(14)
C8 0.033(2) 0.0101(16) 0.0243(19) -0.0037(14) -0.0081(16) -0.0028(15)
C28 0.026(2) 0.0233(19) 0.0213(18) 0.0075(15) -0.0131(15) -0.0113(16)
C18 0.0247(18) 0.0154(16) 0.0180(17) -0.0054(14) -0.0037(14) -0.0090(14)
C7 0.0248(18) 0.0151(17) 0.0160(16) -0.0021(13) -0.0024(14) -0.0104(14)
C21 0.028(2) 0.031(2) 0.0240(19) -0.0084(16) -0.0123(16) -0.0038(17)
C2 0.0149(17) 0.0275(19) 0.0274(19) -0.0138(16) 0.0022(14) -0.0076(15)
C3 0.0256(19) 0.0274(19) 0.0169(17) -0.0042(15) 0.0051(14) -0.0202(16)
C9 0.0197(18) 0.0143(17) 0.0264(19) -0.0069(15) -0.0048(14) -0.0013(14)
C19 0.032(2) 0.0164(17) 0.0145(16) -0.0044(14) 0.0003(14) -0.0152(15)
C14 0.0203(18) 0.0251(19) 0.0221(18) -0.0084(15) 0.0024(14) -0.0114(15)
C35 0.0243(18) 0.0150(16) 0.0140(16) -0.0049(13) -0.0078(14) -0.0054(14)
C20 0.038(2) 0.0249(19) 0.0156(17) -0.0052(15) -0.0099(15) -0.0136(17)
C13 0.0177(18) 0.030(2) 0.034(2) -0.0182(17) 0.0068(15) -0.0058(16)
C16 0.0185(17) 0.0125(15) 0.0126(15) -0.0017(13) -0.0036(13) -0.0098(13)
C12 0.0221(18) 0.0159(17) 0.030(2) -0.0109(15) -0.0006(15) -0.0027(15)
C23 0.0105(15) 0.0104(15) 0.0133(15) -0.0057(13) 0.0024(12) -0.0048(12)
C30 0.0166(16) 0.0125(15) 0.0109(15) -0.0030(12) -0.0030(12) -0.0076(13)

loop_
_atom_type_symbol
_atom_type_description
_atom_type_scat_dispersion_real
_atom_type_scat_dispersion_imag
_atom_type_scat_source
C C 0.0033 0.0016 'International Tables Vol C Tables 4.2.6.8 and 6.1.1.4'
H H 0.0000 0.0000 'International Tables Vol C Tables 4.2.6.8 and 6.1.1.4'
N N 0.0061 0.0033 'International Tables Vol C Tables 4.2.6.8 and 6.1.1.4'
O O 0.0106 0.0060 'International Tables Vol C Tables 4.2.6.8 and 6.1.1.4'
Cl Cl 0.1484 0.1585 'International Tables Vol C Tables 4.2.6.8 and 6.1.1.4'
La La -0.2871 2.4523 'International Tables Vol C Tables 4.2.6.8 and 6.1.1.4'

loop_
_geom_angle_atom_site_label_1
_geom_angle_atom_site_label_2
_geom_angle_atom_site_label_3
_geom_angle
_geom_angle_site_symmetry_1
_geom_angle_site_symmetry_3
O1 La1 O5 75.25(6) . .
O1 La1 O6 145.52(6) . .
O5 La1 O6 116.22(6) . .
O1 La1 O4 132.38(6) . .
O5 La1 O4 121.50(6) . .
O6 La1 O4 71.78(6) . .
O1 La1 O3 138.40(6) . .
O5 La1 O3 74.58(6) . .
O6 La1 O3 74.71(6) . .
O4 La1 O3 50.71(6) . .
O1 La1 N1 79.79(7) . .
O5 La1 N1 143.95(7) . .
O6 La1 N1 73.21(7) . .
O4 La1 N1 94.54(7) . .
O3 La1 N1 138.79(7) . .
O1 La1 O2 50.46(6) . .
O5 La1 O2 72.16(6) . .
O6 La1 O2 99.93(6) . .
O4 La1 O2 165.94(6) . .
O3 La1 O2 139.38(6) . .
N1 La1 O2 71.91(7) . .
O1 La1 N3 71.01(7) . .
O5 La1 N3 76.27(7) . .
O6 La1 N3 141.68(7) . .
O4 La1 N3 71.20(7) . .
O3 La1 N3 74.51(7) . .
N1 La1 N3 119.26(7) . .
O2 La1 N3 118.31(7) . .
O1 La1 N2 70.96(7) . .
O5 La1 N2 131.46(7) . .
O6 La1 N2 111.40(7) . .
O4 La1 N2 65.67(7) . .
O3 La1 N2 110.61(7) . .
N1 La1 N2 60.01(7) . .
O2 La1 N2 108.75(7) . .
N3 La1 N2 60.44(7) . .
O1 La1 O6 110.27(6) . 2_566
O5 La1 O6 49.33(6) . 2_566
O6 La1 O6 67.64(7) . 2_566
O4 La1 O6 113.16(6) . 2_566
O3 La1 O6 68.49(6) . 2_566
N1 La1 O6 120.04(7) . 2_566
O2 La1 O6 72.29(6) . 2_566
N3 La1 O6 119.76(7) . 2_566
N2 La1 O6 178.77(7) . 2_566
O1 La1 C23 143.99(7) . .
O5 La1 C23 98.73(7) . .
O6 La1 C23 69.32(7) . .
O4 La1 C23 25.65(7) . .
O3 La1 C23 25.22(7) . .
N1 La1 C23 116.59(7) . .
O2 La1 C23 161.70(7) . .
N3 La1 C23 73.07(7) . .
N2 La1 C23 89.24(7) . .
O6 La1 C23 89.69(7) 2_566 .
O1 La1 C16 25.40(7) . .
O5 La1 C16 69.29(7) . .
O6 La1 C16 124.41(8) . .
O4 La1 C16 156.74(7) . .
O3 La1 C16 143.75(7) . .
N1 La1 C16 76.96(8) . .
O2 La1 C16 25.32(7) . .
N3 La1 C16 93.86(8) . .
N2 La1 C16 91.60(8) . .
O6 La1 C16 89.59(7) 2_566 .
C23 La1 C16 164.41(8) . .
C30 O6 La1 156.06(18) 2_566 .
C30 O6 La1 88.73(16) 2_566 2_566
La1 O6 La1 112.36(7) . 2_566
C23 O4 La1 92.70(17) . .
C23 O3 La1 92.31(16) . .
C16 O2 La1 89.74(17) . .
C16 O1 La1 95.36(17) . .
C30 O5 La1 99.79(17) . .
C10 N2 C6 118.3(3) . .
C10 N2 La1 120.34(19) . .
C6 N2 La1 120.59(19) . .
C1 N1 C5 118.6(3) . .
C1 N1 La1 116.10(19) . .
C5 N1 La1 124.79(19) . .
C11 N3 C15 118.5(3) . .
C11 N3 La1 122.89(19) . .
C15 N3 La1 118.57(19) . .
C35 C36 C31 119.1(3) . .
C29 C24 C25 120.6(3) . .
C29 C24 C23 118.9(3) . .
C25 C24 C23 120.5(3) . .
N1 C5 C4 121.5(3) . .
N1 C5 C6 116.1(3) . .
C4 C5 C6 122.4(3) . .
C33 C32 C31 118.9(3) . .
N2 C10 C9 121.9(3) . .
N2 C10 C11 117.1(3) . .
C9 C10 C11 121.0(3) . .
C24 C29 C28 119.4(3) . .
C26 C25 C24 118.2(3) . .
C18 C17 C22 120.1(3) . .
C18 C17 C16 119.2(3) . .
C22 C17 C16 120.6(3) . .
C36 C31 C32 120.3(3) . .
C36 C31 C30 122.0(3) . .
C32 C31 C30 117.6(3) . .
C25 C26 C27 122.5(3) . .
C25 C26 Cl3 119.8(2) . .
C27 C26 Cl3 117.6(2) . .
C28 C27 C26 117.5(3) . .
C32 C33 C34 122.0(3) . .
C32 C33 Cl5 118.7(3) . .
C34 C33 Cl5 119.2(2) . .
C33 C34 C35 118.1(3) . .
N2 C6 C7 122.3(3) . .
N2 C6 C5 116.9(3) . .
C7 C6 C5 120.8(3) . .
N1 C1 C2 122.6(3) . .
N3 C15 C14 123.5(3) . .
N3 C11 C12 120.7(3) . .
N3 C11 C10 117.4(3) . .
C12 C11 C10 121.9(3) . .
C21 C22 C17 118.8(3) . .
C3 C4 C5 119.1(3) . .
C7 C8 C9 119.3(3) . .
C27 C28 C29 121.8(3) . .
C27 C28 Cl4 119.2(3) . .
C29 C28 Cl4 119.0(3) . .
C19 C18 C17 119.3(3) . .
C8 C7 C6 119.0(3) . .
C20 C21 C22 122.2(3) . .
C20 C21 Cl2 117.5(3) . .
C22 C21 Cl2 120.3(3) . .
C1 C2 C3 118.9(3) . .
C4 C3 C2 119.2(3) . .
C8 C9 C10 119.2(3) . .
C20 C19 C18 121.8(3) . .
C20 C19 Cl1 118.6(2) . .
C18 C19 Cl1 119.7(3) . .
C13 C14 C15 117.9(3) . .
C36 C35 C34 121.6(3) . .
C36 C35 Cl6 119.5(2) . .
C34 C35 Cl6 118.9(2) . .
C19 C20 C21 117.8(3) . .
C12 C13 C14 119.2(3) . .
O2 C16 O1 123.2(3) . .
O2 C16 C17 119.9(3) . .
O1 C16 C17 116.9(3) . .
O2 C16 La1 64.94(15) . .
O1 C16 La1 59.23(15) . .
C17 C16 La1 168.7(2) . .
C13 C12 C11 120.1(3) . .
O3 C23 O4 123.5(3) . .
O3 C23 C24 119.6(2) . .
O4 C23 C24 116.9(3) . .
O3 C23 La1 62.47(15) . .
O4 C23 La1 61.66(15) . .
C24 C23 La1 172.7(2) . .
O5 C30 O6 122.1(3) . 2_566
O5 C30 C31 117.6(3) . .
O6 C30 C31 120.3(3) 2_566 .
O5 C30 La1 55.93(14) . .
O6 C30 La1 66.20(15) 2_566 .
C31 C30 La1 173.0(2) . .

loop_
_geom_bond_atom_site_label_1
_geom_bond_atom_site_label_2
_geom_bond_distance
_geom_bond_site_symmetry_2
La1 O1 2.536(2) .
La1 O5 2.536(2) .
La1 O6 2.5734(19) .
La1 O4 2.585(2) .
La1 O3 2.6039(19) .
La1 N1 2.640(2) .
La1 O2 2.662(2) .
La1 N3 2.681(2) .
La1 N2 2.738(2) .
La1 O6 2.760(2) 2_566
La1 C23 2.934(3) .
La1 C16 2.938(3) .
Cl3 C26 1.748(3) .
Cl5 C33 1.745(3) .
Cl6 C35 1.738(3) .
Cl1 C19 1.740(3) .
Cl4 C28 1.730(3) .
Cl2 C21 1.743(4) .
O6 C30 1.278(3) 2_566
O6 La1 2.760(2) 2_566
O4 C23 1.271(3) .
O3 C23 1.251(3) .
O2 C16 1.256(3) .
O1 C16 1.266(3) .
O5 C30 1.258(3) .
N2 C10 1.347(4) .
N2 C6 1.348(4) .
N1 C1 1.340(4) .
N1 C5 1.350(4) .
N3 C11 1.346(4) .
N3 C15 1.342(4) .
C36 C35 1.384(4) .
C36 C31 1.385(4) .
C24 C29 1.375(4) .
C24 C25 1.395(4) .
C24 C23 1.516(4) .
C5 C4 1.397(4) .
C5 C6 1.486(4) .
C32 C33 1.378(4) .
C32 C31 1.396(4) .
C10 C9 1.397(4) .
C10 C11 1.489(4) .
C29 C28 1.380(4) .
C25 C26 1.379(4) .
C17 C18 1.389(4) .
C17 C22 1.390(4) .
C17 C16 1.516(4) .
C31 C30 1.502(4) .
C26 C27 1.382(4) .
C27 C28 1.380(4) .
C33 C34 1.380(4) .
C34 C35 1.387(4) .
C6 C7 1.398(4) .
C1 C2 1.383(4) .
C15 C14 1.387(4) .
C11 C12 1.396(4) .
C22 C21 1.383(4) .
C4 C3 1.379(4) .
C8 C7 1.371(4) .
C8 C9 1.379(4) .
C18 C19 1.382(4) .
C21 C20 1.382(5) .
C2 C3 1.379(4) .
C19 C20 1.381(5) .
C14 C13 1.377(5) .
C13 C12 1.378(5) .
C30 O6 1.278(3) 2_566
